data_4506004
loop_
_publ_author_name
'Pei, Wen-Bo'
'Wu, Jian-Sheng'
'Ning, Wei-Hua'
'Ren, Xiao-Ming'
'Tian, Zheng-Fang'
'Sui, Yun-Xia'

_publ_section_title
;
 Crystalline Phase Selections in a [Pt(mnt)2]&#x2212;Ion-Pair Compound
 Using Solvents
;
_journal_issue 5
_journal_name_full 'Crystal Growth &amp; Design'
_journal_page_first 2419
_journal_paper_doi 10.1021/cg300064e
_journal_volume 12
_journal_year 2012
_chemical_formula_sum 'C21 H15 N6 Pt S4'
_chemical_formula_weight 674.75
_chemical_name_systematic
; 
 ? 
;
_space_group_IT_number 2
_symmetry_cell_setting triclinic
_symmetry_space_group_name_Hall '-P 1'
_symmetry_space_group_name_H-M 'P -1'
_atom_sites_solution_hydrogens geom
_atom_sites_solution_primary direct
_atom_sites_solution_secondary difmap
_audit_creation_method SHELXL-97
_cell_angle_alpha 99.796(4)
_cell_angle_beta 93.307(4)
_cell_angle_gamma 97.576(4)
_cell_formula_units_Z 2
_cell_length_a 4.7256(17)
_cell_length_b 14.583(5)
_cell_length_c 18.334(7)
_cell_measurement_reflns_used 10280
_cell_measurement_temperature 296(2)
_cell_measurement_theta_max 26.47
_cell_measurement_theta_min 2.45
_cell_volume 1230.0(8)
_computing_structure_refinement 'SHELXL-97 (Sheldrick, 1997)'
_computing_structure_solution 'SHELXS-97 (Sheldrick, 1990)'
_diffrn_ambient_temperature 296(2)
_diffrn_measured_fraction_theta_full 0.978
_diffrn_measured_fraction_theta_max 0.978
_diffrn_measurement_device_type 'CCD area detector'
_diffrn_measurement_method 'phi and omega scans'
_diffrn_radiation_monochromator graphite
_diffrn_radiation_source 'fine-focus sealed tube'
_diffrn_radiation_type MoK\a
_diffrn_radiation_wavelength 0.71073
_diffrn_reflns_av_R_equivalents 0.0625
_diffrn_reflns_av_sigmaI/netI 0.1142
_diffrn_reflns_limit_h_max 5
_diffrn_reflns_limit_h_min -5
_diffrn_reflns_limit_k_max 18
_diffrn_reflns_limit_k_min -18
_diffrn_reflns_limit_l_max 22
_diffrn_reflns_limit_l_min -22
_diffrn_reflns_number 10280
_diffrn_reflns_theta_full 26.47
_diffrn_reflns_theta_max 26.47
_diffrn_reflns_theta_min 2.45
_exptl_absorpt_coefficient_mu 6.064
_exptl_absorpt_correction_T_max 0.546
_exptl_absorpt_correction_T_min 0.348
_exptl_absorpt_correction_type multi-scan
_exptl_crystal_colour 'dark green'
_exptl_crystal_density_diffrn 1.822
_exptl_crystal_density_method 'not measured'
_exptl_crystal_description block-shaped
_exptl_crystal_F_000 650.0
_exptl_crystal_size_max 0.2
_exptl_crystal_size_mid 0.15
_exptl_crystal_size_min 0.1
_refine_diff_density_max 2.452
_refine_diff_density_min -1.122
_refine_diff_density_rms 0.170
_refine_ls_extinction_method none
_refine_ls_goodness_of_fit_ref 1.000
_refine_ls_hydrogen_treatment constr
_refine_ls_matrix_type full
_refine_ls_number_parameters 290
_refine_ls_number_reflns 4945
_refine_ls_number_restraints 0
_refine_ls_restrained_S_all 1.000
_refine_ls_R_factor_all 0.1255
_refine_ls_R_factor_gt 0.0635
_refine_ls_shift/su_max 0.000
_refine_ls_shift/su_mean 0.000
_refine_ls_structure_factor_coef Fsqd
_refine_ls_weighting_details 'calc w=1/[\s^2^(Fo^2^)+(0.0612P)^2^+0.0000P] where P=(Fo^2^+2Fc^2^)/3'
_refine_ls_weighting_scheme calc
_refine_ls_wR_factor_gt 0.1245
_refine_ls_wR_factor_ref 0.1445
_reflns_number_gt 2828
_reflns_number_total 4945
_reflns_threshold_expression >2sigma(I)
_cod_data_source_file cg300064e_si_002.cif
_cod_data_source_block CCDC846857
_cod_original_sg_symbol_H-M P-1
_cod_database_code 4506004

loop_
_symmetry_equiv_pos_as_xyz
'x, y, z'
'-x, -y, -z'

loop_
_atom_site_label
_atom_site_type_symbol
_atom_site_fract_x
_atom_site_fract_y
_atom_site_fract_z
_atom_site_U_iso_or_equiv
_atom_site_adp_type
_atom_site_occupancy
_atom_site_symmetry_multiplicity
_atom_site_calc_flag
_atom_site_refinement_flags
Pt1 Pt 0.45850(9) 0.34682(3) 0.33276(3) 0.0552(2) Uani 1 1 d .
S1 S 0.2065(6) 0.2323(2) 0.24654(19) 0.0629(8) Uani 1 1 d .
S2 S 0.2181(6) 0.2904(2) 0.42236(18) 0.0591(8) Uani 1 1 d .
S3 S 0.7015(6) 0.3981(2) 0.24169(18) 0.0612(8) Uani 1 1 d .
S4 S 0.7078(6) 0.4652(2) 0.41677(18) 0.0618(8) Uani 1 1 d .
C2 C -0.006(2) 0.1698(8) 0.2957(7) 0.054(3) Uani 1 1 d .
C1 C -0.198(3) 0.0918(9) 0.2565(7) 0.057(3) Uani 1 1 d .
C3 C -0.004(2) 0.1934(7) 0.3727(7) 0.056(3) Uani 1 1 d .
C4 C -0.181(3) 0.1384(8) 0.4133(7) 0.062(3) Uani 1 1 d .
C6 C 0.922(2) 0.4945(8) 0.2884(7) 0.056(3) Uani 1 1 d .
C5 C 1.115(2) 0.5435(8) 0.2446(7) 0.060(3) Uani 1 1 d .
C7 C 0.926(2) 0.5222(7) 0.3647(7) 0.054(3) Uani 1 1 d .
C8 C 1.105(3) 0.6073(9) 0.4012(7) 0.060(3) Uani 1 1 d .
C9 C 0.154(2) 0.2526(8) 0.7531(7) 0.061(3) Uani 1 1 d .
H9 H 0.2219 0.3051 0.7892 0.074 Uiso 1 1 calc R
C10 C 0.273(3) 0.2400(9) 0.6878(7) 0.062(3) Uani 1 1 d .
H10 H 0.4197 0.2850 0.6793 0.074 Uiso 1 1 calc R
C11 C 0.184(2) 0.1622(9) 0.6331(7) 0.058(3) Uani 1 1 d .
C12 C -0.046(2) 0.0975(9) 0.6472(8) 0.064(3) Uani 1 1 d .
H12 H -0.1175 0.0449 0.6117 0.077 Uiso 1 1 calc R
C13 C -0.161(3) 0.1134(10) 0.7140(8) 0.072(4) Uani 1 1 d .
H13 H -0.3118 0.0703 0.7232 0.086 Uiso 1 1 calc R
C14 C -0.192(3) 0.2028(10) 0.8383(7) 0.079(4) Uani 1 1 d .
H14A H -0.3593 0.1560 0.8371 0.094 Uiso 1 1 calc R
H14B H -0.2533 0.2643 0.8467 0.094 Uiso 1 1 calc R
C15 C 0.022(2) 0.1961(10) 0.9020(7) 0.060(3) Uani 1 1 d .
C16 C 0.075(3) 0.1107(9) 0.9159(7) 0.071(4) Uani 1 1 d .
H16 H -0.0234 0.0552 0.8880 0.086 Uiso 1 1 calc R
C17 C 0.279(3) 0.1086(11) 0.9727(8) 0.079(4) Uani 1 1 d .
H17 H 0.3181 0.0500 0.9807 0.095 Uiso 1 1 calc R
C18 C 0.425(3) 0.1846(13) 1.0169(8) 0.076(4) Uani 1 1 d .
C19 C 0.367(3) 0.2707(12) 1.0036(8) 0.091(5) Uani 1 1 d .
H19 H 0.4644 0.3257 1.0324 0.109 Uiso 1 1 calc R
C20 C 0.164(3) 0.2751(10) 0.9470(9) 0.083(4) Uani 1 1 d .
H20 H 0.1226 0.3336 0.9395 0.099 Uiso 1 1 calc R
C21 C 0.641(3) 0.1816(13) 1.0805(8) 0.115(6) Uani 1 1 d .
H21A H 0.5498 0.1486 1.1158 0.172 Uiso 1 1 calc R
H21B H 0.7174 0.2446 1.1043 0.172 Uiso 1 1 calc R
H21C H 0.7944 0.1497 1.0616 0.172 Uiso 1 1 calc R
N1 N -0.343(3) 0.0276(8) 0.2245(7) 0.087(4) Uani 1 1 d .
N2 N -0.318(3) 0.0884(8) 0.4440(7) 0.091(4) Uani 1 1 d .
N3 N 1.264(2) 0.5830(8) 0.2114(7) 0.086(4) Uani 1 1 d .
N4 N 1.248(2) 0.6770(8) 0.4270(6) 0.073(3) Uani 1 1 d .
N5 N -0.0670(18) 0.1876(8) 0.7664(6) 0.061(3) Uani 1 1 d .
N6 N 0.305(2) 0.1490(7) 0.5698(6) 0.075(3) Uani 1 1 d .
H6A H 0.4431 0.1895 0.5617 0.090 Uiso 1 1 calc R
H6B H 0.2447 0.1000 0.5367 0.090 Uiso 1 1 calc R

loop_
_atom_site_aniso_label
_atom_site_aniso_U_11
_atom_site_aniso_U_22
_atom_site_aniso_U_33
_atom_site_aniso_U_23
_atom_site_aniso_U_13
_atom_site_aniso_U_12
Pt1 0.0402(3) 0.0628(3) 0.0672(4) 0.0259(2) 0.0083(2) 0.0035(2)
S1 0.0538(18) 0.069(2) 0.069(2) 0.0243(17) 0.0095(16) 0.0009(15)
S2 0.0497(17) 0.0654(19) 0.062(2) 0.0184(17) 0.0052(15) -0.0014(15)
S3 0.0576(19) 0.0642(19) 0.063(2) 0.0196(17) 0.0110(16) -0.0014(15)
S4 0.0517(18) 0.0675(19) 0.068(2) 0.0210(17) 0.0123(16) -0.0011(15)
C2 0.042(6) 0.059(7) 0.061(9) 0.011(7) 0.005(6) 0.007(6)
C1 0.053(7) 0.059(8) 0.059(9) 0.010(7) 0.006(6) 0.003(6)
C3 0.043(7) 0.054(7) 0.078(10) 0.027(7) 0.017(6) 0.005(5)
C4 0.072(9) 0.053(7) 0.060(9) 0.008(7) 0.017(7) 0.001(7)
C6 0.047(7) 0.057(7) 0.072(9) 0.026(7) 0.024(6) 0.016(6)
C5 0.052(7) 0.061(8) 0.063(9) 0.015(7) 0.010(6) -0.004(6)
C7 0.048(7) 0.051(7) 0.071(9) 0.034(7) 0.000(6) 0.014(6)
C8 0.062(8) 0.055(8) 0.065(9) 0.017(7) 0.012(7) 0.004(7)
C9 0.050(7) 0.067(8) 0.066(9) 0.012(7) 0.003(6) 0.004(6)
C10 0.053(7) 0.068(8) 0.063(9) 0.016(7) 0.007(7) -0.004(6)
C11 0.047(7) 0.075(9) 0.057(9) 0.023(7) 0.000(6) 0.009(6)
C12 0.059(8) 0.066(8) 0.070(9) 0.024(7) 0.003(7) 0.001(6)
C13 0.049(8) 0.084(10) 0.081(11) 0.032(9) -0.012(8) -0.007(7)
C14 0.053(8) 0.117(11) 0.080(10) 0.045(9) 0.022(7) 0.020(8)
C15 0.050(7) 0.078(9) 0.056(8) 0.022(7) 0.016(6) 0.011(7)
C16 0.074(9) 0.076(9) 0.073(10) 0.026(8) 0.011(8) 0.023(7)
C17 0.094(11) 0.089(11) 0.067(10) 0.028(9) 0.012(9) 0.038(9)
C18 0.062(9) 0.111(12) 0.064(10) 0.024(10) 0.022(8) 0.022(9)
C19 0.076(10) 0.103(12) 0.077(11) -0.007(10) 0.009(9) -0.023(9)
C20 0.085(11) 0.082(10) 0.091(12) 0.033(9) 0.018(9) 0.019(9)
C21 0.090(12) 0.195(18) 0.065(10) 0.026(11) 0.006(9) 0.036(12)
N1 0.111(10) 0.067(7) 0.076(9) 0.004(7) 0.028(7) -0.013(7)
N2 0.104(9) 0.075(8) 0.089(9) 0.018(7) 0.032(7) -0.025(7)
N3 0.085(8) 0.077(8) 0.099(9) 0.029(7) 0.035(7) -0.004(6)
N4 0.075(7) 0.070(7) 0.075(8) 0.020(6) 0.012(6) -0.003(6)
N5 0.033(5) 0.086(7) 0.068(7) 0.037(6) 0.004(5) 0.000(5)
N6 0.080(8) 0.081(7) 0.065(8) 0.018(6) 0.015(6) 0.000(6)

loop_
_atom_type_symbol
_atom_type_description
_atom_type_scat_dispersion_real
_atom_type_scat_dispersion_imag
_atom_type_scat_source
C C 0.0033 0.0016 'International Tables Vol C Tables 4.2.6.8 and 6.1.1.4'
H H 0.0000 0.0000 'International Tables Vol C Tables 4.2.6.8 and 6.1.1.4'
N N 0.0061 0.0033 'International Tables Vol C Tables 4.2.6.8 and 6.1.1.4'
S S 0.1246 0.1234 'International Tables Vol C Tables 4.2.6.8 and 6.1.1.4'
Pt Pt -1.7033 8.3905 'International Tables Vol C Tables 4.2.6.8 and 6.1.1.4'

loop_
_geom_angle_atom_site_label_1
_geom_angle_atom_site_label_2
_geom_angle_atom_site_label_3
_geom_angle
S1 Pt1 S3 88.77(12)
S1 Pt1 S4 178.08(11)
S3 Pt1 S4 90.00(11)
S1 Pt1 S2 89.94(11)
S3 Pt1 S2 178.03(11)
S4 Pt1 S2 91.33(11)
C2 S1 Pt1 104.0(4)
C3 S2 Pt1 102.4(4)
C6 S3 Pt1 102.6(4)
C7 S4 Pt1 103.0(5)
C3 C2 C1 119.8(10)
C3 C2 S1 122.3(9)
C1 C2 S1 117.9(9)
N1 C1 C2 177.3(14)
C2 C3 C4 121.2(11)
C2 C3 S2 121.4(8)
C4 C3 S2 117.4(10)
N2 C4 C3 175.3(14)
C7 C6 C5 121.6(11)
C7 C6 S3 122.0(8)
C5 C6 S3 116.3(9)
N3 C5 C6 178.9(14)
C6 C7 C8 119.9(10)
C6 C7 S4 122.4(9)
C8 C7 S4 117.5(9)
N4 C8 C7 176.5(13)
C10 C9 N5 119.9(12)
C10 C9 H9 120.1
N5 C9 H9 120.1
C9 C10 C11 122.1(12)
C9 C10 H10 118.9
C11 C10 H10 118.9
N6 C11 C10 121.9(12)
N6 C11 C12 121.0(13)
C10 C11 C12 117.1(12)
C13 C12 C11 118.8(13)
C13 C12 H12 120.6
C11 C12 H12 120.6
N5 C13 C12 123.0(12)
N5 C13 H13 118.5
C12 C13 H13 118.5
N5 C14 C15 111.7(9)
N5 C14 H14A 109.3
C15 C14 H14A 109.3
N5 C14 H14B 109.3
C15 C14 H14B 109.3
H14A C14 H14B 107.9
C20 C15 C16 118.2(12)
C20 C15 C14 121.1(12)
C16 C15 C14 120.7(13)
C15 C16 C17 118.4(13)
C15 C16 H16 120.8
C17 C16 H16 120.8
C18 C17 C16 124.8(13)
C18 C17 H17 117.6
C16 C17 H17 117.6
C17 C18 C19 116.7(14)
C17 C18 C21 124.4(15)
C19 C18 C21 118.9(16)
C18 C19 C20 119.8(14)
C18 C19 H19 120.1
C20 C19 H19 120.1
C15 C20 C19 122.0(13)
C15 C20 H20 119.0
C19 C20 H20 119.0
C18 C21 H21A 109.5
C18 C21 H21B 109.5
H21A C21 H21B 109.5
C18 C21 H21C 109.5
H21A C21 H21C 109.5
H21B C21 H21C 109.5
C13 N5 C9 119.1(12)
C13 N5 C14 122.0(11)
C9 N5 C14 118.9(12)
C11 N6 H6A 120.0
C11 N6 H6B 120.0
H6A N6 H6B 120.0

loop_
_geom_bond_atom_site_label_1
_geom_bond_atom_site_label_2
_geom_bond_distance
Pt1 S1 2.251(3)
Pt1 S3 2.255(3)
Pt1 S4 2.256(3)
Pt1 S2 2.257(3)
S1 C2 1.671(11)
S2 C3 1.729(12)
S3 C6 1.701(12)
S4 C7 1.681(11)
C2 C3 1.393(16)
C2 C1 1.419(16)
C1 N1 1.133(14)
C3 C4 1.415(16)
C4 N2 1.149(14)
C6 C7 1.388(15)
C6 C5 1.446(15)
C5 N3 1.124(14)
C7 C8 1.441(16)
C8 N4 1.155(14)
C9 C10 1.345(15)
C9 N5 1.378(14)
C9 H9 0.9300
C10 C11 1.382(16)
C10 H10 0.9300
C11 N6 1.319(14)
C11 C12 1.405(16)
C12 C13 1.365(16)
C12 H12 0.9300
C13 N5 1.327(15)
C13 H13 0.9300
C14 N5 1.470(15)
C14 C15 1.523(16)
C14 H14A 0.9700
C14 H14B 0.9700
C15 C20 1.366(17)
C15 C16 1.366(16)
C16 C17 1.385(17)
C16 H16 0.9300
C17 C18 1.337(18)
C17 H17 0.9300
C18 C19 1.377(19)
C18 C21 1.517(18)
C19 C20 1.389(19)
C19 H19 0.9300
C20 H20 0.9300
C21 H21A 0.9600
C21 H21B 0.9600
C21 H21C 0.9600
N6 H6A 0.8600
N6 H6B 0.8600
